data_1543254
loop_
_publ_author_name
'Mastrolia, Ronald J.'
'Golen, James A.'
'Manke, David R.'

_publ_section_title
;
 4,6-Dichloro-1<i>H</i>-indole-2,3-dione
;
_journal_coeditor_code HB4042
_journal_issue 5
_journal_name_full IUCrData
_journal_page_first x160695
_journal_paper_doi 10.1107/S2414314616006957
_journal_volume 1
_journal_year 2016
_chemical_formula_iupac 'C8 H3 Cl2 N O2'
_chemical_formula_moiety 'C8 H3 Cl2 N O2'
_chemical_formula_sum 'C8 H3 Cl2 N O2'
_chemical_formula_weight 216.01
_chemical_name_systematic
;
4,6-Dichloro-1<i>H</i>-indole-2,3-dione
;
_space_group_crystal_system orthorhombic
_space_group_IT_number 61
_space_group_name_Hall '-P 2ac 2ab'
_space_group_name_H-M_alt 'P b c a'
_symmetry_space_group_name_Hall '-P 2ac 2ab'
_symmetry_space_group_name_H-M 'P b c a'
_atom_sites_solution_hydrogens mixed
_audit_creation_method
;
Olex2 1.2
(compiled 2016.02.19 svn.r3266 for OlexSys, GUI svn.r5155)
;
_cell_angle_alpha 90
_cell_angle_beta 90
_cell_angle_gamma 90
_cell_formula_units_Z 8
_cell_length_a 8.6253(19)
_cell_length_b 7.1250(16)
_cell_length_c 26.289(6)
_cell_measurement_reflns_used 8528
_cell_measurement_temperature 120(2)
_cell_measurement_theta_max 72.40
_cell_measurement_theta_min 3.36
_cell_volume 1615.6(6)
_computing_cell_refinement
;
SAINT (Bruker, 2014)
;
_computing_data_collection
;
APEX2 (Bruker, 2014)
;
_computing_data_reduction
;
SAINT (Bruker, 2014)
;
_computing_molecular_graphics
;
<i>OLEX2</i> (Dolomanov <i>et al.</i>,  2009)
;
_computing_publication_material
;
<i>OLEX2</i> and publCIF (Westrip, 2010)
;
_computing_structure_refinement
;
SHELXL2014 (Sheldrick, 2015)
;
_computing_structure_solution
;
SHELXS97 (Sheldrick, 2008)
;
_diffrn_ambient_temperature 120.02
_diffrn_measured_fraction_theta_full 0.997
_diffrn_measured_fraction_theta_max 0.996
_diffrn_measurement_device_type 'Bruker Venture D8 CMOS'
_diffrn_measurement_method '\f and \w scans'
_diffrn_radiation_monochromator 'HELIOS MX'
_diffrn_radiation_type CuK\a
_diffrn_radiation_wavelength 1.54178
_diffrn_reflns_av_R_equivalents 0.0566
_diffrn_reflns_limit_h_max 10
_diffrn_reflns_limit_h_min -10
_diffrn_reflns_limit_k_max 8
_diffrn_reflns_limit_k_min -8
_diffrn_reflns_limit_l_max 32
_diffrn_reflns_limit_l_min -32
_diffrn_reflns_number 13414
_diffrn_reflns_theta_full 68.250
_diffrn_reflns_theta_max 72.733
_diffrn_reflns_theta_min 3.362
_diffrn_standards_number 0
_exptl_absorpt_coefficient_mu 6.924
_exptl_absorpt_correction_T_max 0.3859
_exptl_absorpt_correction_T_min 0.1903
_exptl_absorpt_correction_type multi-scan
_exptl_absorpt_process_details
;
(SADABS; Bruker, 2014)
;
_exptl_crystal_colour orange
_exptl_crystal_density_diffrn 1.776
_exptl_crystal_description block
_exptl_crystal_F_000 864
_exptl_crystal_size_max 0.25
_exptl_crystal_size_mid 0.2
_exptl_crystal_size_min 0.1
_refine_diff_density_max 0.337
_refine_diff_density_min -0.256
_refine_ls_extinction_coef 0.0017(3)
_refine_ls_extinction_expression Fc^*^=kFc[1+0.001xFc^2^\l^3^/sin(2\q)]^-1/4^
_refine_ls_extinction_method
;
SHELXL2014 (Sheldrick, 2015)
;
_refine_ls_goodness_of_fit_ref 1.100
_refine_ls_hydrogen_treatment mixed
_refine_ls_matrix_type full
_refine_ls_number_parameters 122
_refine_ls_number_reflns 1604
_refine_ls_number_restraints 1
_refine_ls_restrained_S_all 1.099
_refine_ls_R_factor_all 0.0398
_refine_ls_R_factor_gt 0.0381
_refine_ls_shift/su_max 0.000
_refine_ls_shift/su_mean 0.000
_refine_ls_structure_factor_coef Fsqd
_refine_ls_weighting_details 'w=1/[\s^2^(Fo^2^)+(0.0427P)^2^+2.2094P] where P=(Fo^2^+2Fc^2^)/3'
_refine_ls_weighting_scheme calc
_refine_ls_wR_factor_gt 0.0966
_refine_ls_wR_factor_ref 0.0977
_reflns_number_gt 1531
_reflns_number_total 1604
_reflns_threshold_expression 'I > 2\s(I)'
_cod_data_source_file hb4042sup1.cif
_cod_data_source_block I
_cod_database_code 1543254
_shelx_space_group_comment
;
The symmetry employed for this shelxl refinement is uniquely defined
by the following loop, which should always be used as a source of
symmetry information in preference to the above space-group names.
They are only intended as comments.
;
_shelx_estimated_absorpt_t_min 0.276
_shelx_estimated_absorpt_t_max 0.544
_shelxl_version_number 2014/6

loop_
_space_group_symop_operation_xyz
'x, y, z'
'-x+1/2, -y, z+1/2'
'-x, y+1/2, -z+1/2'
'x+1/2, -y+1/2, -z'
'-x, -y, -z'
'x-1/2, y, -z-1/2'
'x, -y-1/2, z-1/2'
'-x-1/2, y-1/2, z'

loop_
_atom_site_type_symbol
_atom_site_label
_atom_site_fract_x
_atom_site_fract_y
_atom_site_fract_z
_atom_site_U_iso_or_equiv
_atom_site_adp_type
_atom_site_calc_flag
_atom_site_occupancy
Cl Cl1 0.29514(7) 0.91432(9) 0.57109(2) 0.0280(2) Uani d 1
Cl Cl2 0.90946(7) 0.85524(8) 0.54527(2) 0.0266(2) Uani d 1
O O1 0.4268(2) 0.5417(3) 0.76169(6) 0.0307(4) Uani d 1
O O2 0.2373(2) 0.7287(3) 0.68422(6) 0.0340(5) Uani d 1
N N1 0.6227(2) 0.6103(3) 0.70490(7) 0.0233(4) Uani d 1
H H1 0.706(2) 0.586(4) 0.7219(10) 0.028 Uiso d 1
C C8 0.6327(3) 0.6988(3) 0.65726(8) 0.0199(5) Uani d 1
C C4 0.4730(3) 0.8391(3) 0.59277(9) 0.0211(5) Uani d 1
C C3 0.4861(3) 0.7546(3) 0.64011(8) 0.0216(5) Uani d 1
C C7 0.7662(3) 0.7288(3) 0.62975(8) 0.0219(5) Uani d 1
H H7 0.8654 0.6946 0.6424 0.026 Uiso calc 1
C C6 0.7471(3) 0.8124(3) 0.58219(8) 0.0208(5) Uani d 1
C C5 0.6037(3) 0.8662(3) 0.56284(9) 0.0225(5) Uani d 1
H H5 0.5954 0.9202 0.5299 0.027 Uiso calc 1
C C2 0.3748(3) 0.7047(4) 0.68032(9) 0.0240(5) Uani d 1
C C1 0.4750(3) 0.6071(4) 0.72214(9) 0.0255(5) Uani d 1

loop_
_atom_site_aniso_label
_atom_site_aniso_U_11
_atom_site_aniso_U_22
_atom_site_aniso_U_33
_atom_site_aniso_U_12
_atom_site_aniso_U_13
_atom_site_aniso_U_23
Cl1 0.0227(3) 0.0336(4) 0.0277(3) 0.0046(2) -0.0042(2) 0.0030(2)
Cl2 0.0233(3) 0.0291(3) 0.0273(3) -0.0025(2) 0.0057(2) 0.0015(2)
O1 0.0293(9) 0.0422(11) 0.0205(8) 0.0017(8) 0.0032(7) 0.0037(8)
O2 0.0229(9) 0.0498(12) 0.0291(9) 0.0048(8) 0.0039(7) 0.0043(8)
N1 0.0212(10) 0.0314(11) 0.0172(9) 0.0039(8) -0.0006(7) 0.0013(8)
C8 0.0226(11) 0.0206(11) 0.0165(10) -0.0002(9) -0.0002(8) -0.0037(8)
C4 0.0211(11) 0.0206(11) 0.0215(11) 0.0019(9) -0.0024(9) -0.0029(9)
C3 0.0223(11) 0.0226(11) 0.0198(10) -0.0017(9) 0.0013(9) -0.0030(9)
C7 0.0210(11) 0.0227(11) 0.0220(10) -0.0005(9) -0.0005(9) -0.0041(9)
C6 0.0217(11) 0.0198(11) 0.0210(10) -0.0020(9) 0.0036(9) -0.0034(8)
C5 0.0307(13) 0.0187(11) 0.0181(10) -0.0037(10) -0.0028(9) -0.0006(8)
C2 0.0225(12) 0.0286(12) 0.0208(11) 0.0019(10) 0.0014(9) -0.0022(9)
C1 0.0273(12) 0.0296(13) 0.0195(11) 0.0030(10) 0.0010(9) -0.0023(9)

loop_
_atom_type_symbol
_atom_type_description
_atom_type_scat_dispersion_real
_atom_type_scat_dispersion_imag
_atom_type_scat_source
C C 0.0181 0.0091 'International Tables Vol C Tables 4.2.6.8 and 6.1.1.4'
H H 0.0000 0.0000 'International Tables Vol C Tables 4.2.6.8 and 6.1.1.4'
Cl Cl 0.3639 0.7018 'International Tables Vol C Tables 4.2.6.8 and 6.1.1.4'
N N 0.0311 0.0180 'International Tables Vol C Tables 4.2.6.8 and 6.1.1.4'
O O 0.0492 0.0322 'International Tables Vol C Tables 4.2.6.8 and 6.1.1.4'

loop_
_geom_angle_atom_site_label_1
_geom_angle_atom_site_label_2
_geom_angle_atom_site_label_3
_geom_angle
C8 N1 H1 120(2)
C1 N1 H1 127.4(19)
C1 N1 C8 111.3(2)
C3 C8 N1 111.1(2)
C7 C8 N1 126.1(2)
C7 C8 C3 122.8(2)
C3 C4 Cl1 120.31(18)
C3 C4 C5 120.2(2)
C5 C4 Cl1 119.49(18)
C8 C3 C2 106.8(2)
C4 C3 C8 119.1(2)
C4 C3 C2 134.1(2)
C8 C7 H7 122.0
C8 C7 C6 116.0(2)
C6 C7 H7 122.0
C7 C6 Cl2 118.82(19)
C5 C6 Cl2 117.76(17)
C5 C6 C7 123.4(2)
C4 C5 C6 118.4(2)
C4 C5 H5 120.8
C6 C5 H5 120.8
O2 C2 C3 132.1(2)
O2 C2 C1 123.3(2)
C3 C2 C1 104.6(2)
O1 C1 N1 128.1(2)
O1 C1 C2 125.8(2)
N1 C1 C2 106.14(19)

loop_
_geom_bond_atom_site_label_1
_geom_bond_atom_site_label_2
_geom_bond_distance
Cl1 C4 1.722(2)
Cl2 C6 1.731(2)
O1 C1 1.213(3)
O2 C2 1.202(3)
N1 H1 0.865(17)
N1 C8 1.405(3)
N1 C1 1.352(3)
C8 C3 1.400(3)
C8 C7 1.377(3)
C4 C3 1.387(3)
C4 C5 1.388(3)
C3 C2 1.471(3)
C7 H7 0.9500
C7 C6 1.395(3)
C6 C5 1.391(3)
C5 H5 0.9500
C2 C1 1.562(3)

loop_
_geom_hbond_atom_site_label_D
_geom_hbond_atom_site_label_H
_geom_hbond_atom_site_label_A
_geom_hbond_site_symmetry_A
_geom_hbond_distance_DH
_geom_hbond_distance_HA
_geom_hbond_distance_DA
_geom_hbond_angle_DHA
N1 H1 O1 6_657 0.865(17) 1.977(19) 2.809(3) 161(3)

loop_
_geom_torsion_atom_site_label_1
_geom_torsion_atom_site_label_2
_geom_torsion_atom_site_label_3
_geom_torsion_atom_site_label_4
_geom_torsion
Cl1 C4 C3 C8 -178.52(17)
Cl1 C4 C3 C2 1.4(4)
Cl1 C4 C5 C6 176.95(17)
Cl2 C6 C5 C4 -177.68(17)
O2 C2 C1 O1 1.9(4)
O2 C2 C1 N1 -178.5(3)
N1 C8 C3 C4 -177.9(2)
N1 C8 C3 C2 2.2(3)
N1 C8 C7 C6 177.3(2)
C8 N1 C1 O1 -180.0(2)
C8 N1 C1 C2 0.5(3)
C8 C3 C2 O2 177.5(3)
C8 C3 C2 C1 -1.8(3)
C8 C7 C6 Cl2 179.91(17)
C8 C7 C6 C5 0.8(3)
C4 C3 C2 O2 -2.5(5)
C4 C3 C2 C1 178.3(3)
C3 C8 C7 C6 -2.5(3)
C3 C4 C5 C6 -2.1(3)
C3 C2 C1 O1 -178.7(2)
C3 C2 C1 N1 0.8(3)
C7 C8 C3 C4 1.9(4)
C7 C8 C3 C2 -178.0(2)
C7 C6 C5 C4 1.5(4)
C5 C4 C3 C8 0.5(3)
C5 C4 C3 C2 -179.6(2)
C1 N1 C8 C3 -1.7(3)
C1 N1 C8 C7 178.5(2)

_cod_database_fobs_code 1543254
